data_7243302
loop_
_publ_author_name
'Wu, Yanhui'
'Hao, Xiujia'
'Li, Jianting'
'Guan, Aiying'
'Zhou, Zhengzheng'
'Guo, Fang'

_publ_section_title
;
 New insight into improving the solubility of poorly soluble drugs by
 preventing the formation of their hydrogen-bonds: a case of dapsone salts
 with camphorsulfonic and 5-sulfosalicylic acid
;
_journal_issue 35
_journal_name_full CrystEngComm
_journal_page_first 6191
_journal_page_last 6198
_journal_paper_doi 10.1039/D1CE00847A
_journal_volume 23
_journal_year 2021
_chemical_formula_moiety '2(C7 H5 O6 S), C12 H14 N2 O2 S'
_chemical_formula_sum 'C26 H24 N2 O14 S3'
_chemical_formula_weight 684.65
_space_group_crystal_system monoclinic
_space_group_IT_number 15
_space_group_name_Hall '-C 2yc'
_space_group_name_H-M_alt 'C 1 2/c 1'
_atom_sites_solution_hydrogens geom
_audit_creation_date 2021-03-30
_audit_creation_method
;
Olex2 1.2-beta
(compiled 2018.05.29 svn.r3508 for OlexSys, GUI svn.r5506)
;
_audit_update_record
;
2021-06-06 deposited with the CCDC.	2021-07-30 downloaded from the CCDC.
;
_cell_angle_alpha 90
_cell_angle_beta 103.326(3)
_cell_angle_gamma 90
_cell_formula_units_Z 8
_cell_length_a 39.252(5)
_cell_length_b 13.2429(16)
_cell_length_c 11.3983(15)
_cell_measurement_reflns_used 9873
_cell_measurement_temperature 298(2)
_cell_measurement_theta_max 28.338
_cell_measurement_theta_min 3.076
_cell_volume 5765.4(13)
_computing_cell_refinement 'SAINT v8.37A (Bruker, 2015)'
_computing_data_reduction 'SAINT v8.37A (Bruker, 2015)'
_computing_molecular_graphics 'Olex2 (Dolomanov et al., 2009)'
_computing_publication_material 'Olex2 (Dolomanov et al., 2009)'
_computing_structure_refinement 'ShelXL (Sheldrick, 2015)'
_diffrn_ambient_temperature 298.0
_diffrn_measured_fraction_theta_full 0.987
_diffrn_measured_fraction_theta_max 0.971
_diffrn_measurement_device_type 'CCD area detector'
_diffrn_measurement_method 'phi and omega scans'
_diffrn_radiation_type MoK\a
_diffrn_radiation_wavelength 0.71073
_diffrn_reflns_av_R_equivalents 0.0352
_diffrn_reflns_av_unetI/netI 0.0360
_diffrn_reflns_Laue_measured_fraction_full 0.987
_diffrn_reflns_Laue_measured_fraction_max 0.971
_diffrn_reflns_limit_h_max 52
_diffrn_reflns_limit_h_min -52
_diffrn_reflns_limit_k_max 15
_diffrn_reflns_limit_k_min -17
_diffrn_reflns_limit_l_max 15
_diffrn_reflns_limit_l_min -15
_diffrn_reflns_number 23826
_diffrn_reflns_point_group_measured_fraction_full 0.987
_diffrn_reflns_point_group_measured_fraction_max 0.971
_diffrn_reflns_theta_full 25.243
_diffrn_reflns_theta_max 28.338
_diffrn_reflns_theta_min 3.077
_exptl_absorpt_coefficient_mu 0.334
_exptl_absorpt_correction_T_max 0.7457
_exptl_absorpt_correction_T_min 0.6739
_exptl_absorpt_correction_type multi-scan
_exptl_absorpt_process_details
;
SADABS-2014/5 (Bruker,2014/5) was used for absorption correction.
wR2(int) was 0.1320 before and 0.0588 after correction.
The Ratio of minimum to maximum transmission is 0.9037.
The \l/2 correction factor is 0.00150.
;
_exptl_crystal_colour 'clear light colourless'
_exptl_crystal_colour_lustre clear
_exptl_crystal_colour_modifier light
_exptl_crystal_colour_primary colourless
_exptl_crystal_density_diffrn 1.578
_exptl_crystal_description needle
_exptl_crystal_F_000 2832
_exptl_crystal_size_max 0.39
_exptl_crystal_size_mid 0.13
_exptl_crystal_size_min 0.11
_refine_diff_density_max 0.413
_refine_diff_density_min -0.438
_refine_diff_density_rms 0.086
_refine_ls_extinction_method none
_refine_ls_goodness_of_fit_ref 1.125
_refine_ls_hydrogen_treatment constr
_refine_ls_matrix_type full
_refine_ls_number_parameters 413
_refine_ls_number_reflns 6897
_refine_ls_number_restraints 0
_refine_ls_restrained_S_all 1.125
_refine_ls_R_factor_all 0.0741
_refine_ls_R_factor_gt 0.0626
_refine_ls_shift/su_max 0.001
_refine_ls_shift/su_mean 0.000
_refine_ls_structure_factor_coef Fsqd
_refine_ls_weighting_details 'w=1/[\s^2^(Fo^2^)+(0.0268P)^2^+38.7274P] where P=(Fo^2^+2Fc^2^)/3'
_refine_ls_weighting_scheme calc
_refine_ls_wR_factor_gt 0.1554
_refine_ls_wR_factor_ref 0.1612
_reflns_Friedel_coverage 0.000
_reflns_number_gt 5866
_reflns_number_total 6897
_reflns_threshold_expression 'I > 2\s(I)'
_cod_data_source_file d1ce00847a2.cif
_cod_data_source_block DAP-SSA
_cod_depositor_comments 'Adding full bibliography for 7243301--7243302.cif.'
_cod_original_cell_volume 5765.4(12)
_cod_database_code 7243302
_shelx_shelxl_version_number 2014/7
_shelx_space_group_comment
;
The symmetry employed for this shelxl refinement is uniquely defined
by the following loop, which should always be used as a source of
symmetry information in preference to the above space-group names.
They are only intended as comments.
;
_shelx_estimated_absorpt_t_max 0.964
_shelx_estimated_absorpt_t_min 0.881
_olex2_refinement_description
;
1. Twinned data refinement
 Scales: 0.9022(17)
 0.0978(17)
2. Fixed Uiso
 At 1.2 times of:
  All C(H) groups, All N(H,H,H) groups
 At 1.5 times of:
  All O(H) groups
3.a Aromatic/amide H refined with riding coordinates:
 C18(H18), C21(H21), C3(H3), C2(H2), C14(H14A), C25(H25), C6(H6), C12(H12),
 C8(H8), C5(H5), C11(H11), C24(H24), C15(H15), C9(H9)
3.b Idealised Me refined as rotating group:
 N1(H1A,H1B,H1C), N2(H2A,H2B,H2C)
3.c Idealised tetrahedral OH refined as rotating group:
 O8(H8A), O6(H6A), O12(H12A), O14(H14)
;
_olex2_submission_special_instructions 'No special instructions were received'

loop_
_space_group_symop_operation_xyz
'x, y, z'
'-x, y, -z+1/2'
'x+1/2, y+1/2, z'
'-x+1/2, y+1/2, -z+1/2'
'-x, -y, -z'
'x, -y, z-1/2'
'-x+1/2, -y+1/2, -z'
'x+1/2, -y+1/2, z-1/2'

loop_
_atom_site_label
_atom_site_type_symbol
_atom_site_fract_x
_atom_site_fract_y
_atom_site_fract_z
_atom_site_U_iso_or_equiv
_atom_site_adp_type
_atom_site_occupancy
_atom_site_site_symmetry_order
_atom_site_calc_flag
_atom_site_refinement_flags_posn
_atom_site_refinement_flags_adp
_atom_site_refinement_flags_occupancy
_atom_site_disorder_assembly
_atom_site_disorder_group
S3 S 0.94839(2) 0.53057(6) 0.19839(7) 0.02122(18) Uani 1 1 d . . . . .
S1 S 0.57106(2) 0.46848(7) 0.03039(9) 0.0293(2) Uani 1 1 d . . . . .
S2 S 0.76584(2) 0.80221(9) 0.26914(9) 0.0333(2) Uani 1 1 d . . . . .
O11 O 0.97186(6) 0.5318(2) 0.1167(2) 0.0308(6) Uani 1 1 d . . . . .
O7 O 0.92293(7) 0.6852(2) 0.5199(3) 0.0374(7) Uani 1 1 d . . . . .
O10 O 0.94867(7) 0.4358(2) 0.2612(3) 0.0404(7) Uani 1 1 d . . . . .
O9 O 0.95417(6) 0.6174(2) 0.2813(2) 0.0356(6) Uani 1 1 d . . . . .
O3 O 0.74201(8) 0.7188(3) 0.2716(3) 0.0454(8) Uani 1 1 d . . . . .
O2 O 0.55944(8) 0.4193(2) -0.0847(3) 0.0429(7) Uani 1 1 d . . . . .
O8 O 0.89684(7) 0.6930(3) 0.3237(3) 0.0427(8) Uani 1 1 d . . . . .
H8A H 0.9155 0.6691 0.3167 0.064 Uiso 1 1 calc GR . . . .
O1 O 0.57148(8) 0.4142(2) 0.1398(3) 0.0407(7) Uani 1 1 d . . . . .
N1 N 0.49468(8) 0.8553(2) 0.0316(3) 0.0284(6) Uani 1 1 d . . . . .
H1A H 0.4944 0.8872 -0.0373 0.034 Uiso 1 1 calc GR . . . .
H1B H 0.5064 0.8922 0.0931 0.034 Uiso 1 1 calc GR . . . .
H1C H 0.4728 0.8462 0.0391 0.034 Uiso 1 1 calc GR . . . .
O6 O 0.88702(7) 0.7379(3) 0.6775(3) 0.0453(8) Uani 1 1 d . . . . .
H6A H 0.9045 0.7201 0.6554 0.068 Uiso 1 1 calc GR . . . .
O4 O 0.75155(7) 0.8983(3) 0.2962(3) 0.0528(9) Uani 1 1 d . . . . .
O12 O 0.80994(7) 0.6608(3) -0.0767(3) 0.0528(9) Uani 1 1 d . . . . .
H12A H 0.7940 0.6210 -0.0754 0.079 Uiso 1 1 calc GR . . . .
O5 O 0.77828(8) 0.8040(3) 0.1585(3) 0.0557(10) Uani 1 1 d . . . . .
O14 O 0.81522(7) 0.4474(3) 0.1943(3) 0.0535(9) Uani 1 1 d . . . . .
H14 H 0.7961 0.4308 0.2055 0.080 Uiso 1 1 calc GR . . . .
N2 N 0.71747(8) 0.6107(3) 0.0654(3) 0.0406(9) Uani 1 1 d . . . . .
H2A H 0.7192 0.6388 -0.0039 0.049 Uiso 1 1 calc GR . . . .
H2B H 0.7315 0.5572 0.0804 0.049 Uiso 1 1 calc GR . . . .
H2C H 0.7237 0.6554 0.1248 0.049 Uiso 1 1 calc GR . . . .
O13 O 0.78158(7) 0.5395(3) 0.0488(3) 0.0579(10) Uani 1 1 d . . . . .
C18 C 0.83400(9) 0.7482(3) 0.3665(3) 0.0289(8) Uani 1 1 d . . . . .
H18 H 0.8356 0.7354 0.2878 0.035 Uiso 1 1 calc R . . . .
C1 C 0.51178(8) 0.7574(3) 0.0316(3) 0.0232(7) Uani 1 1 d . . . . .
C21 C 0.87639(8) 0.5168(3) 0.1388(3) 0.0249(7) Uani 1 1 d . . . . .
H21 H 0.8784 0.4710 0.2018 0.030 Uiso 1 1 calc R . . . .
C17 C 0.86323(9) 0.7341(3) 0.4619(3) 0.0266(7) Uani 1 1 d . . . . .
C19 C 0.89695(9) 0.7019(3) 0.4379(4) 0.0285(8) Uani 1 1 d . . . . .
C4 C 0.54619(9) 0.5790(3) 0.0296(3) 0.0252(7) Uani 1 1 d . . . . .
C20 C 0.90582(8) 0.5527(3) 0.1076(3) 0.0240(7) Uani 1 1 d . . . . .
C7 C 0.61406(9) 0.5151(3) 0.0404(3) 0.0277(7) Uani 1 1 d . . . . .
C3 C 0.54734(11) 0.6265(3) 0.1376(3) 0.0356(9) Uani 1 1 d . . . . .
H3 H 0.5599 0.5982 0.2093 0.043 Uiso 1 1 calc R . . . .
C16 C 0.86035(10) 0.7514(3) 0.5806(3) 0.0316(8) Uani 1 1 d . . . . .
C2 C 0.52964(11) 0.7170(3) 0.1387(3) 0.0336(8) Uani 1 1 d . . . . .
H2 H 0.5299 0.7498 0.2110 0.040 Uiso 1 1 calc R . . . .
C10 C 0.68117(9) 0.5791(3) 0.0569(3) 0.0314(8) Uani 1 1 d . . . . .
C13 C 0.80269(9) 0.7811(3) 0.3888(3) 0.0306(8) Uani 1 1 d . . . . .
C22 C 0.84325(9) 0.5494(3) 0.0754(3) 0.0286(8) Uani 1 1 d . . . . .
C23 C 0.84073(9) 0.6207(3) -0.0168(4) 0.0348(9) Uani 1 1 d . . . . .
C14 C 0.80006(10) 0.7984(4) 0.5069(4) 0.0380(9) Uani 1 1 d . . . . .
H14A H 0.7790 0.8204 0.5218 0.046 Uiso 1 1 calc R . . . .
C25 C 0.90315(10) 0.6190(4) 0.0114(4) 0.0375(9) Uani 1 1 d . . . . .
H25 H 0.9233 0.6404 -0.0114 0.045 Uiso 1 1 calc R . . . .
C6 C 0.50997(11) 0.7100(3) -0.0773(4) 0.0392(10) Uani 1 1 d . . . . .
H6 H 0.4972 0.7383 -0.1487 0.047 Uiso 1 1 calc R . . . .
C12 C 0.62189(11) 0.5679(4) -0.0548(4) 0.0419(10) Uani 1 1 d . . . . .
H12 H 0.6046 0.5815 -0.1236 0.050 Uiso 1 1 calc R . . . .
C8 C 0.63929(11) 0.4976(4) 0.1444(4) 0.0450(11) Uani 1 1 d . . . . .
H8 H 0.6335 0.4644 0.2091 0.054 Uiso 1 1 calc R . . . .
C5 C 0.52772(12) 0.6186(3) -0.0782(4) 0.0410(10) Uani 1 1 d . . . . .
H5 H 0.5271 0.5850 -0.1503 0.049 Uiso 1 1 calc R . . . .
C26 C 0.81073(9) 0.5126(3) 0.1049(4) 0.0353(9) Uani 1 1 d . . . . .
C11 C 0.65570(11) 0.6000(4) -0.0460(4) 0.0439(11) Uani 1 1 d . . . . .
H11 H 0.6614 0.6356 -0.1091 0.053 Uiso 1 1 calc R . . . .
C24 C 0.87085(10) 0.6531(4) -0.0504(4) 0.0449(11) Uani 1 1 d . . . . .
H24 H 0.8692 0.6976 -0.1145 0.054 Uiso 1 1 calc R . . . .
C15 C 0.82827(11) 0.7831(4) 0.6014(4) 0.0413(10) Uani 1 1 d . . . . .
H15 H 0.8261 0.7939 0.6799 0.050 Uiso 1 1 calc R . . . .
C9 C 0.67334(11) 0.5295(4) 0.1523(4) 0.0452(11) Uani 1 1 d . . . . .
H9 H 0.6906 0.5172 0.2217 0.054 Uiso 1 1 calc R . . . .

loop_
_atom_site_aniso_label
_atom_site_aniso_U_11
_atom_site_aniso_U_22
_atom_site_aniso_U_33
_atom_site_aniso_U_23
_atom_site_aniso_U_13
_atom_site_aniso_U_12
S3 0.0130(3) 0.0260(4) 0.0243(4) -0.0014(3) 0.0036(3) 0.0011(3)
S1 0.0279(4) 0.0239(4) 0.0356(5) 0.0002(4) 0.0064(4) 0.0030(3)
S2 0.0180(4) 0.0529(6) 0.0293(5) 0.0030(4) 0.0056(3) 0.0075(4)
O11 0.0187(11) 0.0435(16) 0.0328(13) -0.0038(12) 0.0116(10) 0.0022(11)
O7 0.0217(12) 0.0432(17) 0.0461(17) 0.0069(13) 0.0055(11) 0.0046(11)
O10 0.0248(13) 0.0431(17) 0.0488(17) 0.0173(14) -0.0006(12) -0.0023(12)
O9 0.0210(12) 0.0463(17) 0.0382(15) -0.0196(13) 0.0042(11) 0.0056(11)
O3 0.0318(15) 0.064(2) 0.0385(16) -0.0024(15) 0.0028(12) -0.0060(14)
O2 0.0473(17) 0.0356(16) 0.0436(17) -0.0141(13) 0.0058(14) 0.0022(13)
O8 0.0244(13) 0.062(2) 0.0408(16) -0.0184(15) 0.0069(11) 0.0126(13)
O1 0.0397(15) 0.0336(16) 0.0495(18) 0.0153(13) 0.0118(13) 0.0039(12)
N1 0.0259(14) 0.0259(15) 0.0350(16) 0.0006(13) 0.0103(12) 0.0060(12)
O6 0.0276(14) 0.075(2) 0.0300(14) 0.0003(15) -0.0001(11) 0.0064(15)
O4 0.0225(13) 0.054(2) 0.078(2) -0.0024(18) 0.0041(15) 0.0152(13)
O12 0.0237(14) 0.077(2) 0.0536(19) 0.0281(18) 0.0006(13) 0.0129(15)
O5 0.0323(15) 0.104(3) 0.0330(16) 0.0163(18) 0.0120(13) 0.0144(17)
O14 0.0233(14) 0.066(2) 0.071(2) 0.0296(19) 0.0098(14) -0.0027(14)
N2 0.0225(15) 0.065(3) 0.0340(18) -0.0087(17) 0.0051(13) 0.0012(16)
O13 0.0172(13) 0.084(3) 0.072(2) 0.026(2) 0.0087(14) 0.0065(15)
C18 0.0229(16) 0.038(2) 0.0267(17) -0.0036(15) 0.0076(13) 0.0042(15)
C1 0.0173(14) 0.0234(17) 0.0300(17) -0.0002(13) 0.0078(12) -0.0002(12)
C21 0.0183(15) 0.0256(18) 0.0299(17) 0.0027(14) 0.0040(13) 0.0001(13)
C17 0.0200(15) 0.0282(18) 0.0324(18) -0.0016(14) 0.0074(13) 0.0013(13)
C19 0.0180(15) 0.0255(18) 0.042(2) 0.0001(15) 0.0060(14) 0.0010(13)
C4 0.0228(15) 0.0234(17) 0.0292(17) 0.0012(13) 0.0058(13) 0.0004(13)
C20 0.0119(13) 0.0338(19) 0.0248(16) -0.0019(14) 0.0011(12) 0.0013(13)
C7 0.0221(16) 0.0278(19) 0.0321(18) 0.0004(14) 0.0043(14) 0.0047(13)
C3 0.043(2) 0.039(2) 0.0229(17) 0.0018(16) 0.0040(15) 0.0106(18)
C16 0.0264(17) 0.038(2) 0.0291(18) 0.0025(16) 0.0027(14) 0.0029(15)
C2 0.041(2) 0.039(2) 0.0198(16) -0.0042(15) 0.0048(15) 0.0085(17)
C10 0.0229(16) 0.038(2) 0.0329(19) -0.0070(16) 0.0052(14) 0.0033(15)
C13 0.0208(16) 0.043(2) 0.0279(18) 0.0018(16) 0.0061(13) 0.0078(15)
C22 0.0162(15) 0.035(2) 0.0334(19) 0.0015(15) 0.0037(13) -0.0020(14)
C23 0.0204(16) 0.047(2) 0.034(2) 0.0065(17) 0.0006(14) 0.0055(16)
C14 0.0281(18) 0.055(3) 0.034(2) -0.0022(19) 0.0147(16) 0.0089(18)
C25 0.0208(16) 0.058(3) 0.034(2) 0.0129(19) 0.0079(15) 0.0031(17)
C6 0.047(2) 0.041(2) 0.0233(18) -0.0021(16) -0.0027(16) 0.0195(19)
C12 0.0298(19) 0.064(3) 0.0283(19) 0.0078(19) -0.0009(15) -0.0017(19)
C8 0.032(2) 0.062(3) 0.040(2) 0.019(2) 0.0040(17) 0.006(2)
C5 0.051(2) 0.044(2) 0.0234(18) -0.0072(17) -0.0009(17) 0.016(2)
C26 0.0183(16) 0.041(2) 0.045(2) 0.0029(18) 0.0049(15) -0.0015(15)
C11 0.032(2) 0.069(3) 0.031(2) 0.010(2) 0.0055(16) -0.008(2)
C24 0.0291(19) 0.068(3) 0.036(2) 0.025(2) 0.0056(17) 0.005(2)
C15 0.036(2) 0.064(3) 0.0261(19) -0.0047(19) 0.0111(16) 0.004(2)
C9 0.0259(19) 0.067(3) 0.039(2) 0.017(2) -0.0001(16) 0.0071(19)

loop_
_atom_type_symbol
_atom_type_description
_atom_type_scat_dispersion_real
_atom_type_scat_dispersion_imag
_atom_type_scat_source
C C 0.0033 0.0016 'International Tables Vol C Tables 4.2.6.8 and 6.1.1.4'
H H 0.0000 0.0000 'International Tables Vol C Tables 4.2.6.8 and 6.1.1.4'
N N 0.0061 0.0033 'International Tables Vol C Tables 4.2.6.8 and 6.1.1.4'
O O 0.0106 0.0060 'International Tables Vol C Tables 4.2.6.8 and 6.1.1.4'
S S 0.1246 0.1234 'International Tables Vol C Tables 4.2.6.8 and 6.1.1.4'

loop_
_geom_angle_atom_site_label_1
_geom_angle_atom_site_label_2
_geom_angle_atom_site_label_3
_geom_angle
_geom_angle_site_symmetry_1
_geom_angle_site_symmetry_3
_geom_angle_publ_flag
O11 S3 O9 112.08(16) . . ?
O11 S3 C20 105.99(16) . . ?
O10 S3 O11 113.19(18) . . ?
O10 S3 O9 112.24(19) . . ?
O10 S3 C20 109.32(16) . . ?
O9 S3 C20 103.32(16) . . ?
O2 S1 C4 108.20(18) . . ?
O2 S1 C7 108.20(18) . . ?
O1 S1 O2 120.12(19) . . ?
O1 S1 C4 108.48(18) . . ?
O1 S1 C7 107.31(18) . . ?
C4 S1 C7 103.25(17) . . ?
O3 S2 O4 112.36(19) . . ?
O3 S2 O5 112.1(2) . . ?
O3 S2 C13 106.32(19) . . ?
O4 S2 O5 113.1(2) . . ?
O4 S2 C13 105.2(2) . . ?
O5 S2 C13 107.07(17) . . ?
C19 O8 H8A 109.5 . . ?
H1A N1 H1B 109.5 . . ?
H1A N1 H1C 109.5 . . ?
H1B N1 H1C 109.5 . . ?
C1 N1 H1A 109.5 . . ?
C1 N1 H1B 109.5 . . ?
C1 N1 H1C 109.5 . . ?
C16 O6 H6A 109.5 . . ?
C23 O12 H12A 109.5 . . ?
C26 O14 H14 109.5 . . ?
H2A N2 H2B 109.5 . . ?
H2A N2 H2C 109.5 . . ?
H2B N2 H2C 109.5 . . ?
C10 N2 H2A 109.5 . . ?
C10 N2 H2B 109.5 . . ?
C10 N2 H2C 109.5 . . ?
C17 C18 H18 119.9 . . ?
C13 C18 H18 119.9 . . ?
C13 C18 C17 120.2(3) . . ?
C2 C1 N1 119.2(3) . . ?
C2 C1 C6 122.3(3) . . ?
C6 C1 N1 118.5(3) . . ?
C20 C21 H21 120.1 . . ?
C20 C21 C22 119.8(3) . . ?
C22 C21 H21 120.1 . . ?
C18 C17 C19 120.3(3) . . ?
C18 C17 C16 119.6(3) . . ?
C16 C17 C19 120.1(3) . . ?
O7 C19 O8 123.4(3) . . ?
O7 C19 C17 122.2(4) . . ?
O8 C19 C17 114.4(3) . . ?
C3 C4 S1 118.2(3) . . ?
C3 C4 C5 121.8(3) . . ?
C5 C4 S1 119.9(3) . . ?
C21 C20 S3 121.9(3) . . ?
C21 C20 C25 120.6(3) . . ?
C25 C20 S3 117.0(3) . . ?
C12 C7 S1 120.3(3) . . ?
C8 C7 S1 118.7(3) . . ?
C8 C7 C12 121.0(4) . . ?
C4 C3 H3 120.3 . . ?
C4 C3 C2 119.4(3) . . ?
C2 C3 H3 120.3 . . ?
O6 C16 C17 123.3(3) . . ?
O6 C16 C15 117.4(4) . . ?
C15 C16 C17 119.2(3) . . ?
C1 C2 C3 119.0(3) . . ?
C1 C2 H2 120.5 . . ?
C3 C2 H2 120.5 . . ?
C11 C10 N2 120.0(4) . . ?
C9 C10 N2 118.6(3) . . ?
C9 C10 C11 121.4(4) . . ?
C18 C13 S2 120.8(3) . . ?
C18 C13 C14 119.8(3) . . ?
C14 C13 S2 119.4(3) . . ?
C21 C22 C26 122.0(3) . . ?
C23 C22 C21 119.4(3) . . ?
C23 C22 C26 118.6(3) . . ?
O12 C23 C22 123.0(3) . . ?
O12 C23 C24 117.2(4) . . ?
C24 C23 C22 119.8(3) . . ?
C13 C14 H14A 119.7 . . ?
C15 C14 C13 120.6(4) . . ?
C15 C14 H14A 119.7 . . ?
C20 C25 H25 119.9 . . ?
C24 C25 C20 120.2(3) . . ?
C24 C25 H25 119.9 . . ?
C1 C6 H6 120.7 . . ?
C1 C6 C5 118.6(4) . . ?
C5 C6 H6 120.7 . . ?
C7 C12 H12 120.5 . . ?
C11 C12 C7 119.0(4) . . ?
C11 C12 H12 120.5 . . ?
C7 C8 H8 120.1 . . ?
C7 C8 C9 119.7(4) . . ?
C9 C8 H8 120.1 . . ?
C4 C5 C6 118.9(4) . . ?
C4 C5 H5 120.5 . . ?
C6 C5 H5 120.5 . . ?
O14 C26 C22 115.1(3) . . ?
O13 C26 O14 122.4(4) . . ?
O13 C26 C22 122.4(4) . . ?
C10 C11 H11 120.1 . . ?
C12 C11 C10 119.8(4) . . ?
C12 C11 H11 120.1 . . ?
C23 C24 H24 120.0 . . ?
C25 C24 C23 119.9(4) . . ?
C25 C24 H24 120.0 . . ?
C16 C15 H15 119.8 . . ?
C14 C15 C16 120.5(4) . . ?
C14 C15 H15 119.8 . . ?
C10 C9 C8 119.1(4) . . ?
C10 C9 H9 120.4 . . ?
C8 C9 H9 120.4 . . ?

loop_
_geom_bond_atom_site_label_1
_geom_bond_atom_site_label_2
_geom_bond_distance
_geom_bond_site_symmetry_2
_geom_bond_publ_flag
S3 O11 1.453(2) . ?
S3 O10 1.444(3) . ?
S3 O9 1.472(3) . ?
S3 C20 1.775(3) . ?
S1 O2 1.442(3) . ?
S1 O1 1.436(3) . ?
S1 C4 1.758(4) . ?
S1 C7 1.776(4) . ?
S2 O3 1.452(3) . ?
S2 O4 1.453(3) . ?
S2 O5 1.454(3) . ?
S2 C13 1.767(4) . ?
O7 C19 1.234(4) . ?
O8 H8A 0.8200 . ?
O8 C19 1.307(5) . ?
N1 H1A 0.8900 . ?
N1 H1B 0.8900 . ?
N1 H1C 0.8900 . ?
N1 C1 1.460(4) . ?
O6 H6A 0.8200 . ?
O6 C16 1.347(4) . ?
O12 H12A 0.8200 . ?
O12 C23 1.352(4) . ?
O14 H14 0.8200 . ?
O14 C26 1.315(5) . ?
N2 H2A 0.8900 . ?
N2 H2B 0.8900 . ?
N2 H2C 0.8900 . ?
N2 C10 1.467(5) . ?
O13 C26 1.228(5) . ?
C18 H18 0.9300 . ?
C18 C17 1.399(5) . ?
C18 C13 1.381(5) . ?
C1 C2 1.368(5) . ?
C1 C6 1.378(5) . ?
C21 H21 0.9300 . ?
C21 C20 1.369(5) . ?
C21 C22 1.402(5) . ?
C17 C19 1.475(5) . ?
C17 C16 1.402(5) . ?
C4 C3 1.375(5) . ?
C4 C5 1.378(5) . ?
C20 C25 1.391(5) . ?
C7 C12 1.384(6) . ?
C7 C8 1.378(5) . ?
C3 H3 0.9300 . ?
C3 C2 1.387(5) . ?
C16 C15 1.398(5) . ?
C2 H2 0.9300 . ?
C10 C11 1.383(5) . ?
C10 C9 1.364(6) . ?
C13 C14 1.392(5) . ?
C22 C23 1.399(5) . ?
C22 C26 1.476(5) . ?
C23 C24 1.392(5) . ?
C14 H14A 0.9300 . ?
C14 C15 1.370(6) . ?
C25 H25 0.9300 . ?
C25 C24 1.377(5) . ?
C6 H6 0.9300 . ?
C6 C5 1.399(6) . ?
C12 H12 0.9300 . ?
C12 C11 1.375(6) . ?
C8 H8 0.9300 . ?
C8 C9 1.385(6) . ?
C5 H5 0.9300 . ?
C11 H11 0.9300 . ?
C24 H24 0.9300 . ?
C15 H15 0.9300 . ?
C9 H9 0.9300 . ?

loop_
_twin_individual_id
_twin_individual_mass_fraction_refined
1 0.9022(17)
2 0.0978(17)
